data_7036830
loop_
_publ_author_name
'Drewes, D.'
'Limanski, E.M.'
'Krebs, B.'

_publ_section_title
;
 A series of novel lanthanide polyoxometalates: condensation of building
 blocks dependent on the nature of rare earth cations
;
_journal_name_full 'DALTON TRANSACTIONS (CAMBRIDGE, ENGLAND : 2003)'
_journal_page_first 2087
_journal_page_last 2091
_journal_volume 2004
_journal_year 2004
_chemical_formula_sum 'Eu2 H60 K6 Mo12 O78 Te2'
_chemical_name_systematic 'K6 (Eu (H2 O)7)2 (Te Mo6 O24)2 (H2 O)16'
_space_group_IT_number 2
_symmetry_space_group_name_Hall '-P 1'
_symmetry_space_group_name_H-M 'P -1'
_cell_angle_alpha 91.88
_cell_angle_beta 106.06
_cell_angle_gamma 113.48
_cell_formula_units_Z 1
_cell_length_a 10.602
_cell_length_b 11.231
_cell_length_c 16.781
_cell_volume 1737.817
_citation_journal_id_ASTM DTARAF
_cod_data_source_file Drewes_DTARAF_2004_1499.cif
_cod_data_source_block H60Eu2K6Mo12O78Te2
_cod_original_formula_sum 'H60 Eu2 K6 Mo12 O78 Te2'
_cod_database_code 7036830

loop_
_symmetry_equiv_pos_as_xyz
x,y,z
-x,-y,-z

loop_
_atom_site_label
_atom_site_type_symbol
_atom_site_fract_x
_atom_site_fract_y
_atom_site_fract_z
_atom_site_occupancy
_atom_site_U_iso_or_equiv
O22 O-2 0.1708 -0.8082 0.09503 1 0.0
Eu1 Eu+3 0.719975 -0.406573 0.353124 1 0.0
O1 O-2 0.3593 0.026 0.40942 1 0.0
Mo3 Mo+6 0.26819 -0.09386 0.60453 1 0.0
K4 K+1 -0.1106 0.1999 0.0733 0.5 0.0
O33 O-2 0.1725 -0.3931 0.40705 1 0.0
K2 K+1 0.49184 -1.07252 -0.15479 1 0.0
O4 O-2 0.5732 -0.2633 0.53762 1 0.0
O12 O-2 0.1366 -0.2495 0.59614 1 0.0
O28 O-2 0.7875 -0.3782 0.22196 1 0.0
O29 O-2 0.8802 -0.5153 0.3432 1 0.0
O45 O-2 0.311 -0.382 0.2983 0.25 0.0
Mo6 Mo+6 0.75924 -0.52989 -0.05596 1 0.0
O8 O-2 0.2481 0.215 0.55679 1 0.0
Mo1 Mo+6 0.26044 0.12095 0.478547 1 0.0
O17 O-2 0.857 -0.3624 0.01706 1 0.0
O21 O-2 0.1032 -0.8869 -0.07281 1 0.0
O11 O-2 0.2549 0.0058 0.67827 1 0.0
O41 O-2 0.2412 -0.534 0.3086 0.25 0.0
O10 O-2 0.6411 -0.2032 0.71166 1 0.0
K3 K+1 0.8749 -0.8472 0.03083 0.5 0.0
O30 O-2 0.6126 -0.2768 0.27183 1 0.0
O35 O-2 0.7583 -0.6789 0.1716 0.5 0.0
O23 O-2 0.8601 -0.6061 -0.00513 1 0.0
O7 O-2 0.1286 0.1077 0.38923 1 0.0
O43 O-2 0.8079 -0.9114 -0.0978 0.5 0.0
O38 O-2 0.7659 -0.9722 -0.1342 0.5 0.0
Mo2 Mo+6 0.50512 -0.21567 0.623372 1 0.0
O26 O-2 0.5138 -0.5568 0.23961 1 0.0
O37 O-2 0.7747 -0.3806 -0.2908 0.5 0.0
O18 O-2 0.5838 -0.6848 -0.11895 1 0.0
O13 O-2 0.6402 -0.3383 0.07363 1 0.0
O31 O-2 0.8409 -0.4076 0.49992 1 0.0
O6 O-2 -0.1653 0.0516 0.4967 1 0.0
O42 O-2 0.0554 0.1967 0.231 0.5 0.0
Te2 Te+6 0.5 -0.5 0 1 0.0
O25 O-2 0.5109 -0.455 0.4065 1 0.0
O16 O-2 0.3835 -0.814 0.0337 1 0.0
O9 O-2 0.3671 -0.3693 0.614 1 0.0
O24 O-2 0.8149 -0.4842 -0.14173 1 0.0
Mo4 Mo+6 0.48154 -0.79223 -0.04924 1 0.0
O14 O-2 0.3996 -0.5649 0.07974 1 0.0
O3 O-2 0.5633 -0.0818 0.4268 1 0.0
O44 O-2 0.715 -0.6979 0.1825 0.5 0.0
O2 O-2 0.6377 0.1634 0.48318 1 0.0
O20 O-2 0.3496 -0.914 -0.12903 1 0.0
Te1 Te+6 0.5 0 0.5 1 0.0
O36 O-2 0.3274 -0.2767 0.2974 0.5 0.0
O5 O-2 0.4348 -0.1113 0.67515 1 0.0
O27 O-2 0.9537 -0.2289 0.37633 1 0.0
O34 O-2 0.125 -0.1462 0.2765 1 0.0
K1 K+1 -0.08465 -0.0495 0.23947 1 0.0
O39 O-2 -0.0733 0.2038 0.2023 0.5 0.0
O15 O-2 0.6225 -0.5903 0.03055 1 0.0
O19 O-2 0.6002 -0.8555 -0.0023 1 0.0
Mo5 Mo+6 0.22428 -0.76442 0.00912 1 0.0
O32 O-2 1.0126 -0.3849 0.17104 1 0.0
O40 O-2 0.3697 -0.1661 0.2444 0.5 0.0
